data_4127901
loop_
_publ_author_name
'Isley, Nicholas A.'
'Endo, Yusuke'
'Wu, Zhi-Chen'
'Covington, Brett C.'
'Bushin, Leah B.'
'Seyedsayamdost, Mohammad R.'
'Boger, Dale L.'

_publ_section_title
;
 Total Synthesis and Stereochemical Assignment of Streptide.
;
_journal_issue 43
_journal_name_full 'Journal of the American Chemical Society'
_journal_page_first 17361
_journal_page_last 17369
_journal_paper_doi 10.1021/jacs.9b09067
_journal_volume 141
_journal_year 2019
_chemical_absolute_configuration ad
_chemical_formula_moiety 'C38 H34 Br N5 O6 S'
_chemical_formula_sum 'C38 H34 Br N5 O6 S'
_chemical_formula_weight 768.67
_space_group_crystal_system orthorhombic
_space_group_IT_number 19
_space_group_name_Hall 'P 2ac 2ab'
_space_group_name_H-M_alt 'P 21 21 21'
_symmetry_space_group_name_Hall 'P 2ac 2ab'
_symmetry_space_group_name_H-M 'P 21 21 21'
_atom_sites_solution_hydrogens mixed
_atom_sites_solution_primary dual
_atom_sites_solution_secondary difmap
_audit_creation_date 2018-09-18
_audit_creation_method
;
Olex2 1.2-beta
(compiled 2018.05.29 svn.r3508 for OlexSys, GUI svn.r5506)
;
_cell_angle_alpha 90
_cell_angle_beta 90
_cell_angle_gamma 90
_cell_formula_units_Z 4
_cell_length_a 7.6634(2)
_cell_length_b 16.5163(3)
_cell_length_c 27.5414(5)
_cell_measurement_reflns_used 9955
_cell_measurement_temperature 100.0
_cell_measurement_theta_max 68.254
_cell_measurement_theta_min 3.120
_cell_volume 3485.94(13)
_computing_cell_refinement 'SAINT v8.38A (Bruker, 2017)'
_computing_data_collection 'APEX3 v2017.3-0 (Bruker, 2017)'
_computing_data_reduction 'SAINT v8.38A (Bruker, 2017)'
_computing_molecular_graphics 'Olex2 (Dolomanov et al., 2009)'
_computing_publication_material 'Olex2 (Dolomanov et al., 2009)'
_computing_structure_refinement 'XL (Sheldrick, 2008)'
_computing_structure_solution 'ShelXT (Sheldrick, 2015)'
_diffrn_ambient_temperature 100.0
_diffrn_detector 'Bruker APEX-II CCD'
_diffrn_detector_area_resol_mean 7.9
_diffrn_detector_type 'CCD Area Detector'
_diffrn_measured_fraction_theta_full 1.000
_diffrn_measured_fraction_theta_max 0.999
_diffrn_measurement_device 'Fixed Chi Three-Circle Diffractometer'
_diffrn_measurement_device_type 'Bruker D8 APEX II'
_diffrn_measurement_method '\w and \f scans'
_diffrn_radiation_monochromator 'Double Bounce Multilayer Mirrors'
_diffrn_radiation_probe x-ray
_diffrn_radiation_type CuK\a
_diffrn_radiation_wavelength 1.54178
_diffrn_reflns_av_R_equivalents 0.0332
_diffrn_reflns_av_unetI/netI 0.0339
_diffrn_reflns_Laue_measured_fraction_full 1.000
_diffrn_reflns_Laue_measured_fraction_max 0.999
_diffrn_reflns_limit_h_max 8
_diffrn_reflns_limit_h_min -9
_diffrn_reflns_limit_k_max 19
_diffrn_reflns_limit_k_min -19
_diffrn_reflns_limit_l_max 32
_diffrn_reflns_limit_l_min -33
_diffrn_reflns_number 25223
_diffrn_reflns_point_group_measured_fraction_full 1.000
_diffrn_reflns_point_group_measured_fraction_max 0.999
_diffrn_reflns_theta_full 68.000
_diffrn_reflns_theta_max 68.365
_diffrn_reflns_theta_min 3.120
_diffrn_source 'Micro Focus Rotating Anode'
_diffrn_source_type 'Rigaku MicroMax-007HF'
_diffrn_standards_number 0
_exptl_absorpt_coefficient_mu 2.627
_exptl_absorpt_correction_T_max 0.3201
_exptl_absorpt_correction_T_min 0.1969
_exptl_absorpt_correction_type multi-scan
_exptl_absorpt_process_details
'SADABS-2016/2 (Bruker,2016/2) was used for absorption correction. wR2(int) was 0.1401 before and 0.0603 after correction. The Ratio of minimum to maximum transmission is 0.6151. The \l/2 correction factor is Not present.'
_exptl_crystal_colour Colorless
_exptl_crystal_colour_primary Colorless
_exptl_crystal_density_diffrn 1.465
_exptl_crystal_description Needle
_exptl_crystal_F_000 1584
_exptl_crystal_size_max 0.471
_exptl_crystal_size_mid 0.056
_exptl_crystal_size_min 0.028
_refine_diff_density_max 0.723
_refine_diff_density_min -0.324
_refine_diff_density_rms 0.063
_refine_ls_abs_structure_details
;
 Flack x determined using 2572 quotients [(I+)-(I-)]/[(I+)+(I-)]
 (Parsons, Flack and Wagner, Acta Cryst. B69 (2013) 249-259).
;
_refine_ls_abs_structure_Flack 0.004(6)
_refine_ls_extinction_method none
_refine_ls_goodness_of_fit_ref 1.035
_refine_ls_hydrogen_treatment mixed
_refine_ls_matrix_type full
_refine_ls_number_parameters 471
_refine_ls_number_reflns 6384
_refine_ls_number_restraints 3
_refine_ls_restrained_S_all 1.035
_refine_ls_R_factor_all 0.0378
_refine_ls_R_factor_gt 0.0363
_refine_ls_shift/su_max 0.001
_refine_ls_shift/su_mean 0.000
_refine_ls_structure_factor_coef Fsqd
_refine_ls_weighting_details 'w=1/[\s^2^(Fo^2^)+(0.0680P)^2^] where P=(Fo^2^+2Fc^2^)/3'
_refine_ls_weighting_scheme calc
_refine_ls_wR_factor_gt 0.0902
_refine_ls_wR_factor_ref 0.0911
_reflns_Friedel_coverage 0.759
_reflns_Friedel_fraction_full 1.000
_reflns_Friedel_fraction_max 0.999
_reflns_number_gt 6125
_reflns_number_total 6384
_reflns_threshold_expression 'I > 2\s(I)'
_cod_data_source_file ja9b09067_si_004.cif
_cod_data_source_block Boger91
_cod_depositor_comments
;
The following automatic conversions were performed:

'_diffrn_radiation_probe' value 'X-ray' changed to 'x-ray' according
to
/home/data/users/saulius/crontab/automatic-downloads/current/ACS/lib/dictionaries/cif_core.dic
dictionary named 'cif_core.dic' version 2.4.2 from 2011-04-26.

Automatic conversion script
Id: cif_fix_values 4973 2017-02-22 13:04:09Z antanas 
;
_cod_database_code 4127901
_shelx_shelxl_version_number 2016/6
_shelx_space_group_comment
;
The symmetry employed for this shelxl refinement is uniquely defined
by the following loop, which should always be used as a source of
symmetry information in preference to the above space-group names.
They are only intended as comments.
;
_shelx_estimated_absorpt_t_max 0.930
_shelx_estimated_absorpt_t_min 0.371
_olex2_refinement_description
;
1. Fixed Uiso
 At 1.2 times of:
  All C(H) groups, All C(H,H) groups, All N(H) groups
 At 1.5 times of:
  All C(H,H,H) groups
2. Restrained distances
 N1-H1 = N3-H3 = N4-H4
 0.95 with sigma of 0.02
3.a Ternary CH refined with riding coordinates:
 C2(H2), C3(H3A)
3.b Secondary CH2 refined with riding coordinates:
 C10(H10A,H10B), C11(H11A,H11B), C12(H12A,H12B)
3.c Aromatic/amide H refined with riding coordinates:
 C7(H7), C8(H8), C9(H9), C14(H14), C15(H15), C16(H16), C19(H19), C20(H20),
 C21(H21), C26(H26), C27(H27), C28(H28), C29(H29), C33(H33), C34(H34), C36(H36),
  C37(H37)
3.d Idealised Me refined as rotating group:
 C31(H31A,H31B,H31C), C38(H38A,H38B,H38C)
;
_olex2_submission_special_instructions 'No special instructions were received'

loop_
_space_group_symop_operation_xyz
'x, y, z'
'-x+1/2, -y, z+1/2'
'-x, y+1/2, -z+1/2'
'x+1/2, -y+1/2, -z'

loop_
_atom_site_label
_atom_site_type_symbol
_atom_site_fract_x
_atom_site_fract_y
_atom_site_fract_z
_atom_site_U_iso_or_equiv
_atom_site_adp_type
_atom_site_occupancy
_atom_site_site_symmetry_order
_atom_site_calc_flag
_atom_site_refinement_flags_posn
Br1 Br 0.53960(6) 0.71847(2) 0.48300(2) 0.04008(13) Uani 1 1 d .
S1 S -0.11764(11) 0.25664(5) 0.43946(3) 0.03230(19) Uani 1 1 d .
O1 O 0.5280(4) 0.34410(15) 0.26398(9) 0.0373(6) Uani 1 1 d .
O2 O 0.5549(3) 0.63359(15) 0.29581(9) 0.0309(5) Uani 1 1 d .
O3 O 1.0040(3) 0.45103(16) 0.29326(10) 0.0355(6) Uani 1 1 d .
O4 O 0.2014(4) 0.60155(17) 0.45769(9) 0.0350(6) Uani 1 1 d .
O5 O -0.1898(4) 0.2492(2) 0.48734(12) 0.0501(7) Uani 1 1 d .
O6 O -0.2230(4) 0.28757(19) 0.40096(13) 0.0471(7) Uani 1 1 d .
N1 N 0.5189(4) 0.46735(19) 0.22737(11) 0.0321(6) Uani 1 1 d D
H1 H 0.559(6) 0.5194(18) 0.2306(16) 0.039 Uiso 1 1 d DR
N2 N 0.7486(4) 0.52585(18) 0.29717(10) 0.0254(6) Uani 1 1 d .
N3 N 0.3797(4) 0.62784(18) 0.39414(10) 0.0287(6) Uani 1 1 d D
H3 H 0.387(6) 0.649(3) 0.3636(11) 0.034 Uiso 1 1 d DR
N4 N 0.0509(4) 0.31687(19) 0.44539(11) 0.0322(6) Uani 1 1 d D
H4 H 0.115(6) 0.297(3) 0.4719(13) 0.039 Uiso 1 1 d DR
N5 N 0.5227(4) 0.5864(2) 0.16517(12) 0.0379(7) Uani 1 1 d .
C1 C 0.5554(4) 0.4168(2) 0.26443(12) 0.0272(6) Uani 1 1 d .
C2 C 0.6362(4) 0.4568(2) 0.30962(12) 0.0268(6) Uani 1 1 d .
H2 H 0.715606 0.415169 0.323989 0.032 Uiso 1 1 calc R
C3 C 0.4997(4) 0.4761(2) 0.34976(12) 0.0258(7) Uani 1 1 d .
H3A H 0.411106 0.514472 0.336273 0.031 Uiso 1 1 calc R
C4 C 0.5908(4) 0.5164(2) 0.39274(12) 0.0274(7) Uani 1 1 d .
C5 C 0.5283(5) 0.5883(2) 0.41343(11) 0.0272(6) Uani 1 1 d .
C6 C 0.6197(5) 0.6216(2) 0.45283(13) 0.0301(7) Uani 1 1 d .
C7 C 0.7691(5) 0.5870(3) 0.47094(13) 0.0358(8) Uani 1 1 d .
H7 H 0.829514 0.611509 0.497251 0.043 Uiso 1 1 calc R
C8 C 0.8303(5) 0.5165(3) 0.45047(14) 0.0374(8) Uani 1 1 d .
H8 H 0.933710 0.492046 0.462565 0.045 Uiso 1 1 calc R
C9 C 0.7403(5) 0.4809(2) 0.41200(13) 0.0311(7) Uani 1 1 d .
H9 H 0.781883 0.431528 0.398657 0.037 Uiso 1 1 calc R
C10 C 0.4077(4) 0.3968(2) 0.36397(13) 0.0297(7) Uani 1 1 d .
H10A H 0.352548 0.373743 0.334532 0.036 Uiso 1 1 calc R
H10B H 0.497298 0.357782 0.375078 0.036 Uiso 1 1 calc R
C11 C 0.2683(4) 0.4039(2) 0.40349(12) 0.0302(7) Uani 1 1 d .
H11A H 0.323899 0.410685 0.435680 0.036 Uiso 1 1 calc R
H11B H 0.192757 0.451382 0.397244 0.036 Uiso 1 1 calc R
C12 C 0.1612(5) 0.3267(2) 0.40240(14) 0.0359(8) Uani 1 1 d .
H12A H 0.086352 0.327006 0.373098 0.043 Uiso 1 1 calc R
H12B H 0.240973 0.279748 0.399918 0.043 Uiso 1 1 calc R
C13 C 0.4658(5) 0.4475(2) 0.17988(12) 0.0354(8) Uani 1 1 d .
C14 C 0.4185(5) 0.3715(3) 0.16372(15) 0.0437(9) Uani 1 1 d .
H14 H 0.417255 0.326755 0.185367 0.052 Uiso 1 1 calc R
C15 C 0.3716(6) 0.3613(3) 0.11410(17) 0.0529(11) Uani 1 1 d .
H15 H 0.334029 0.309603 0.103253 0.063 Uiso 1 1 calc R
C16 C 0.3790(6) 0.4231(4) 0.08190(15) 0.0528(12) Uani 1 1 d .
H16 H 0.348670 0.414173 0.048889 0.063 Uiso 1 1 calc R
C17 C 0.4318(5) 0.5010(3) 0.09732(14) 0.0438(10) Uani 1 1 d .
C18 C 0.4732(5) 0.5137(3) 0.14681(13) 0.0372(8) Uani 1 1 d .
C19 C 0.4507(6) 0.5692(4) 0.06612(14) 0.0544(12) Uani 1 1 d .
H19 H 0.425494 0.564210 0.032470 0.065 Uiso 1 1 calc R
C20 C 0.5041(6) 0.6405(3) 0.08429(16) 0.0516(12) Uani 1 1 d .
H20 H 0.519505 0.685755 0.063417 0.062 Uiso 1 1 calc R
C21 C 0.5374(6) 0.6480(3) 0.13476(16) 0.0451(9) Uani 1 1 d .
H21 H 0.571507 0.699247 0.147195 0.054 Uiso 1 1 calc R
C22 C 0.7008(4) 0.6069(2) 0.29056(11) 0.0263(6) Uani 1 1 d .
C23 C 0.8612(4) 0.6505(2) 0.27563(12) 0.0281(7) Uani 1 1 d .
C24 C 0.9983(4) 0.5958(2) 0.27534(12) 0.0279(7) Uani 1 1 d .
C25 C 0.9295(4) 0.5146(2) 0.28917(12) 0.0274(7) Uani 1 1 d .
C26 C 0.8852(5) 0.7303(2) 0.26216(13) 0.0329(7) Uani 1 1 d .
H26 H 0.790722 0.767484 0.261348 0.039 Uiso 1 1 calc R
C27 C 1.0551(5) 0.7539(2) 0.24973(14) 0.0367(7) Uani 1 1 d .
H27 H 1.076428 0.808653 0.240901 0.044 Uiso 1 1 calc R
C28 C 1.1933(5) 0.6994(2) 0.25000(14) 0.0359(8) Uani 1 1 d .
H28 H 1.307158 0.717149 0.241498 0.043 Uiso 1 1 calc R
C29 C 1.1652(5) 0.6182(2) 0.26276(13) 0.0303(7) Uani 1 1 d .
H29 H 1.258031 0.580131 0.262718 0.036 Uiso 1 1 calc R
C30 C 0.2238(5) 0.6337(2) 0.41874(13) 0.0300(7) Uani 1 1 d .
C31 C 0.0860(5) 0.6829(3) 0.39324(14) 0.0390(9) Uani 1 1 d .
H31A H -0.019458 0.650037 0.389140 0.059 Uiso 1 1 calc GR
H31B H 0.129424 0.699688 0.361325 0.059 Uiso 1 1 calc GR
H31C H 0.058494 0.730912 0.412669 0.059 Uiso 1 1 calc GR
C32 C -0.0440(5) 0.1599(2) 0.42098(12) 0.0308(7) Uani 1 1 d .
C33 C -0.0568(6) 0.1384(2) 0.37279(14) 0.0399(8) Uani 1 1 d .
H33 H -0.098908 0.175966 0.349461 0.048 Uiso 1 1 calc R
C34 C -0.0071(6) 0.0609(3) 0.35879(16) 0.0466(10) Uani 1 1 d .
H34 H -0.014410 0.045911 0.325547 0.056 Uiso 1 1 calc R
C35 C 0.0525(6) 0.0052(3) 0.3923(2) 0.0511(11) Uani 1 1 d .
C36 C 0.0649(7) 0.0294(3) 0.4402(2) 0.0609(14) Uani 1 1 d .
H36 H 0.107496 -0.007986 0.463569 0.073 Uiso 1 1 calc R
C37 C 0.0177(7) 0.1058(3) 0.45513(16) 0.0482(10) Uani 1 1 d .
H37 H 0.027290 0.120971 0.488288 0.058 Uiso 1 1 calc R
C38 C 0.1016(7) -0.0802(3) 0.3770(3) 0.0766(19) Uani 1 1 d .
H38A H 0.025777 -0.119154 0.393649 0.115 Uiso 1 1 calc GR
H38B H 0.223438 -0.090795 0.385759 0.115 Uiso 1 1 calc GR
H38C H 0.087152 -0.085805 0.341835 0.115 Uiso 1 1 calc GR

loop_
_atom_site_aniso_label
_atom_site_aniso_U_11
_atom_site_aniso_U_22
_atom_site_aniso_U_33
_atom_site_aniso_U_23
_atom_site_aniso_U_13
_atom_site_aniso_U_12
Br1 0.0505(2) 0.0335(2) 0.03621(19) -0.00867(15) -0.00055(16) -0.00221(16)
S1 0.0258(4) 0.0299(4) 0.0411(5) -0.0016(3) 0.0022(3) -0.0030(3)
O1 0.0452(14) 0.0251(12) 0.0417(13) -0.0046(10) 0.0036(11) 0.0002(12)
O2 0.0271(11) 0.0285(12) 0.0372(12) 0.0053(9) 0.0040(10) 0.0043(10)
O3 0.0283(13) 0.0278(13) 0.0505(14) -0.0002(10) 0.0035(10) 0.0044(10)
O4 0.0332(12) 0.0409(15) 0.0310(13) 0.0014(11) 0.0029(10) -0.0004(11)
O5 0.0458(15) 0.0480(16) 0.0566(19) -0.0151(15) 0.0208(14) -0.0172(14)
O6 0.0352(14) 0.0335(15) 0.073(2) -0.0015(14) -0.0135(13) 0.0017(12)
N1 0.0367(15) 0.0293(15) 0.0304(14) -0.0022(11) 0.0023(12) -0.0059(13)
N2 0.0230(13) 0.0251(14) 0.0282(13) 0.0009(11) 0.0023(10) 0.0009(11)
N3 0.0331(14) 0.0268(14) 0.0261(13) -0.0004(11) 0.0027(11) 0.0022(12)
N4 0.0312(13) 0.0343(15) 0.0311(13) 0.0016(11) -0.0007(12) -0.0029(13)
N5 0.0325(15) 0.0438(18) 0.0375(15) 0.0077(13) -0.0009(12) 0.0006(14)
C1 0.0249(14) 0.0243(16) 0.0324(15) -0.0033(12) 0.0061(12) -0.0008(13)
C2 0.0279(15) 0.0211(15) 0.0313(16) 0.0019(12) 0.0024(12) 0.0017(13)
C3 0.0234(15) 0.0260(16) 0.0281(15) 0.0019(12) 0.0007(11) 0.0016(11)
C4 0.0281(16) 0.0274(16) 0.0265(15) 0.0032(13) 0.0030(12) -0.0035(12)
C5 0.0291(15) 0.0260(15) 0.0264(14) 0.0022(11) 0.0040(13) -0.0028(14)
C6 0.0334(16) 0.0260(16) 0.0310(16) -0.0039(13) 0.0048(13) -0.0028(14)
C7 0.0326(17) 0.043(2) 0.0316(18) -0.0003(14) -0.0018(13) -0.0093(16)
C8 0.0277(17) 0.047(2) 0.0370(19) 0.0063(16) -0.0031(13) 0.0010(15)
C9 0.0297(16) 0.0314(18) 0.0322(17) 0.0032(14) 0.0029(13) 0.0025(14)
C10 0.0277(15) 0.0273(17) 0.0341(16) 0.0000(13) 0.0031(12) -0.0006(13)
C11 0.0277(15) 0.0314(19) 0.0315(16) 0.0009(13) 0.0018(12) -0.0002(13)
C12 0.0386(19) 0.035(2) 0.0345(18) -0.0023(14) 0.0089(14) -0.0067(15)
C13 0.0283(15) 0.049(2) 0.0290(16) -0.0040(14) 0.0043(14) -0.0063(16)
C14 0.042(2) 0.052(2) 0.0366(19) -0.0109(17) 0.0085(15) -0.0130(18)
C15 0.047(2) 0.068(3) 0.044(2) -0.024(2) 0.0053(18) -0.012(2)
C16 0.041(2) 0.087(4) 0.0303(19) -0.016(2) 0.0010(16) 0.006(2)
C17 0.0281(18) 0.073(3) 0.0306(18) -0.0014(18) 0.0029(13) 0.0100(18)
C18 0.0244(15) 0.053(2) 0.0344(18) -0.0003(16) 0.0036(14) 0.0011(16)
C19 0.043(2) 0.089(4) 0.0310(18) 0.011(2) 0.0048(17) 0.024(2)
C20 0.044(2) 0.068(3) 0.043(2) 0.021(2) 0.0089(17) 0.019(2)
C21 0.0373(18) 0.051(2) 0.047(2) 0.0177(18) 0.0036(17) 0.0029(19)
C22 0.0296(16) 0.0248(16) 0.0245(14) 0.0004(12) -0.0007(12) 0.0007(13)
C23 0.0291(16) 0.0310(17) 0.0241(14) -0.0020(13) 0.0005(12) -0.0006(14)
C24 0.0285(17) 0.0287(16) 0.0264(14) -0.0032(12) -0.0004(11) -0.0023(13)
C25 0.0250(16) 0.0274(17) 0.0299(15) -0.0005(12) -0.0007(12) 0.0010(13)
C26 0.0335(16) 0.0276(18) 0.0376(17) 0.0006(13) 0.0020(13) 0.0013(14)
C27 0.0396(18) 0.0281(16) 0.0423(19) 0.0002(14) 0.0052(16) -0.0060(16)
C28 0.0293(17) 0.040(2) 0.0387(19) 0.0013(15) 0.0028(13) -0.0066(15)
C29 0.0246(15) 0.0322(18) 0.0341(17) -0.0001(14) 0.0011(12) 0.0005(13)
C30 0.0318(16) 0.0301(17) 0.0282(16) -0.0057(13) 0.0004(12) -0.0009(14)
C31 0.040(2) 0.044(2) 0.0336(17) -0.0055(15) 0.0010(14) 0.0139(16)
C32 0.0272(15) 0.0279(16) 0.0371(17) 0.0029(13) 0.0016(13) -0.0038(14)
C33 0.048(2) 0.037(2) 0.0352(18) 0.0062(14) 0.0052(16) 0.0003(18)
C34 0.049(2) 0.044(2) 0.047(2) -0.0075(18) 0.0147(17) -0.0030(18)
C35 0.0286(18) 0.031(2) 0.093(3) -0.004(2) -0.001(2) 0.0004(17)
C36 0.063(3) 0.038(2) 0.082(3) 0.014(2) -0.033(3) 0.004(2)
C37 0.056(3) 0.042(2) 0.047(2) 0.0068(18) -0.0178(18) -0.0019(19)
C38 0.043(2) 0.039(3) 0.148(6) -0.017(3) 0.001(3) 0.008(2)

loop_
_atom_type_symbol
_atom_type_description
_atom_type_scat_dispersion_real
_atom_type_scat_dispersion_imag
_atom_type_scat_source
C C 0.0181 0.0091 'International Tables Vol C Tables 4.2.6.8 and 6.1.1.4'
H H 0.0000 0.0000 'International Tables Vol C Tables 4.2.6.8 and 6.1.1.4'
Br Br -0.6763 1.2805 'International Tables Vol C Tables 4.2.6.8 and 6.1.1.4'
N N 0.0311 0.0180 'International Tables Vol C Tables 4.2.6.8 and 6.1.1.4'
O O 0.0492 0.0322 'International Tables Vol C Tables 4.2.6.8 and 6.1.1.4'
S S 0.3331 0.5567 'International Tables Vol C Tables 4.2.6.8 and 6.1.1.4'

loop_
_geom_angle_atom_site_label_1
_geom_angle_atom_site_label_2
_geom_angle_atom_site_label_3
_geom_angle
O5 S1 N4 105.32(16)
O5 S1 C32 108.06(18)
O6 S1 O5 119.7(2)
O6 S1 N4 107.62(18)
O6 S1 C32 106.86(18)
N4 S1 C32 108.99(17)
C1 N1 C13 128.2(3)
C22 N2 C2 128.2(3)
C22 N2 C25 111.2(3)
C25 N2 C2 120.5(3)
C30 N3 C5 123.0(3)
C12 N4 S1 116.2(2)
C21 N5 C18 117.9(4)
O1 C1 N1 124.5(3)
O1 C1 C2 120.1(3)
N1 C1 C2 115.4(3)
N2 C2 C1 112.4(3)
N2 C2 C3 113.6(3)
C1 C2 C3 113.1(3)
C4 C3 C2 109.4(3)
C4 C3 C10 112.6(3)
C10 C3 C2 108.3(3)
C5 C4 C3 121.9(3)
C9 C4 C3 119.2(3)
C9 C4 C5 118.9(3)
C4 C5 N3 120.9(3)
C4 C5 C6 118.4(3)
C6 C5 N3 120.7(3)
C5 C6 Br1 120.4(3)
C7 C6 Br1 117.3(3)
C7 C6 C5 122.3(3)
C6 C7 C8 119.1(3)
C7 C8 C9 120.0(3)
C4 C9 C8 121.3(4)
C11 C10 C3 115.8(3)
C12 C11 C10 107.4(3)
N4 C12 C11 112.9(3)
N1 C13 C18 113.8(3)
C14 C13 N1 126.0(4)
C14 C13 C18 120.2(4)
C13 C14 C15 118.9(4)
C16 C15 C14 122.0(5)
C15 C16 C17 120.1(4)
C16 C17 C18 119.2(4)
C16 C17 C19 124.6(4)
C18 C17 C19 116.2(4)
N5 C18 C13 116.9(3)
N5 C18 C17 123.6(4)
C17 C18 C13 119.5(4)
C20 C19 C17 120.0(4)
C19 C20 C21 119.7(4)
N5 C21 C20 122.6(5)
O2 C22 N2 125.1(3)
O2 C22 C23 128.4(3)
N2 C22 C23 106.5(3)
C24 C23 C22 108.3(3)
C26 C23 C22 130.4(3)
C26 C23 C24 121.3(3)
C23 C24 C25 108.5(3)
C29 C24 C23 122.1(3)
C29 C24 C25 129.5(3)
O3 C25 N2 124.5(3)
O3 C25 C24 130.0(3)
N2 C25 C24 105.5(3)
C23 C26 C27 117.1(3)
C28 C27 C26 121.7(3)
C27 C28 C29 120.3(3)
C24 C29 C28 117.6(3)
O4 C30 N3 122.0(3)
O4 C30 C31 123.4(3)
N3 C30 C31 114.6(3)
C33 C32 S1 119.2(3)
C33 C32 C37 120.9(4)
C37 C32 S1 119.9(3)
C32 C33 C34 119.0(4)
C35 C34 C33 121.2(4)
C34 C35 C36 118.0(4)
C34 C35 C38 121.0(5)
C36 C35 C38 121.0(5)
C37 C36 C35 122.2(4)
C36 C37 C32 118.7(4)

loop_
_geom_bond_atom_site_label_1
_geom_bond_atom_site_label_2
_geom_bond_distance
Br1 C6 1.905(4)
S1 O5 1.435(3)
S1 O6 1.427(3)
S1 N4 1.638(3)
S1 C32 1.769(4)
O1 C1 1.218(4)
O2 C22 1.211(5)
O3 C25 1.200(5)
O4 C30 1.209(5)
N1 C1 1.348(5)
N1 C13 1.409(5)
N2 C2 1.470(4)
N2 C22 1.399(5)
N2 C25 1.416(4)
N3 C5 1.416(5)
N3 C30 1.377(5)
N4 C12 1.464(5)
N5 C18 1.357(6)
N5 C21 1.322(5)
C1 C2 1.540(5)
C2 C3 1.555(4)
C3 C4 1.527(5)
C3 C10 1.539(5)
C4 C5 1.401(5)
C4 C9 1.392(5)
C5 C6 1.404(5)
C6 C7 1.373(6)
C7 C8 1.377(6)
C8 C9 1.394(6)
C10 C11 1.529(5)
C11 C12 1.517(5)
C13 C14 1.379(6)
C13 C18 1.425(6)
C14 C15 1.423(6)
C15 C16 1.353(8)
C16 C17 1.413(8)
C17 C18 1.415(6)
C17 C19 1.424(7)
C19 C20 1.344(8)
C20 C21 1.419(7)
C22 C23 1.483(5)
C23 C24 1.386(5)
C23 C26 1.381(5)
C24 C25 1.491(5)
C24 C29 1.376(5)
C26 C27 1.402(5)
C27 C28 1.390(6)
C28 C29 1.402(6)
C30 C31 1.506(5)
C32 C33 1.378(5)
C32 C37 1.381(6)
C33 C34 1.390(6)
C34 C35 1.380(7)
C35 C36 1.381(8)
C35 C38 1.520(6)
C36 C37 1.375(7)

loop_
_geom_hbond_atom_site_label_D
_geom_hbond_atom_site_label_H
_geom_hbond_atom_site_label_A
_geom_hbond_distance_DH
_geom_hbond_distance_HA
_geom_hbond_distance_DA
_geom_hbond_angle_DHA
_geom_hbond_site_symmetry_A
N1 H1 O2 0.92(3) 2.61(4) 3.342(4) 138(4) .
N1 H1 N2 0.92(3) 2.34(5) 2.780(4) 109(4) .
N1 H1 N5 0.92(3) 2.13(4) 2.608(5) 111(3) .
N3 H3 O2 0.91(2) 2.28(4) 3.025(4) 139(4) .
N4 H4 O5 0.94(2) 2.02(3) 2.928(4) 162(4) 4_556
